data_2019153
loop_
_publ_author_name
'Reger, Daniel L.'
'Smith, Mark D.'
'Semeniuc, Radu F.'

_publ_section_title
;
 Tris(pyrazolyl)methane and 1,8-naphthalimide-functionalized
 dialkynylgold(I) anionic complexes
;
_journal_coeditor_code YP3034
_journal_issue 9
_journal_name_full 'Acta Crystallographica Section C'
_journal_page_first 954
_journal_page_last 958
_journal_paper_doi 10.1107/S0108270113016636
_journal_volume 69
_journal_year 2013
_chemical_formula_iupac '(C16 H28 N) [Au (C14 H13 N6 O)2]'
_chemical_formula_moiety 'C12 H28 N +, C28 H26 Au N12 O2 -'
_chemical_formula_sum 'C40 H54 Au N13 O2'
_chemical_formula_weight 945.93
_chemical_name_systematic
;
Bis{3-[2,2,2-tris(1<i>H</i>-pyrazol-1-yl)ethoxy]prop-1-yn-1-yl}aurate(I)
;
_space_group_crystal_system monoclinic
_space_group_IT_number 14
_space_group_name_Hall '-P 2yn'
_symmetry_space_group_name_Hall '-P 2yn'
_symmetry_space_group_name_H-M 'P 1 21/n 1'
_atom_sites_solution_hydrogens geom
_atom_sites_solution_primary direct
_atom_sites_solution_secondary difmap
_cell_angle_alpha 90.00
_cell_angle_beta 90.6510(10)
_cell_angle_gamma 90.00
_cell_formula_units_Z 4
_cell_length_a 8.4064(5)
_cell_length_b 13.3301(7)
_cell_length_c 38.100(2)
_cell_measurement_reflns_used 9288
_cell_measurement_temperature 150(2)
_cell_measurement_theta_max 26.466
_cell_measurement_theta_min 2.215
_cell_volume 4269.1(4)
_computing_cell_refinement 'SAINT-Plus-NT (Bruker, 2001)'
_computing_data_collection 'SMART-NT (Bruker, 2001)'
_computing_data_reduction 'SAINT-Plus-NT (Bruker, 2001)'
_computing_molecular_graphics
;
OLEX2 (Dolomanov <i>et al.</i>, 2009) and X-SEED (Barbour, 2001)
;
_computing_publication_material
;
SHELXL97 (Sheldrick, 2008) and enCIFer (Allen <i>et al.</i>,
2004)
;
_computing_structure_refinement 'SHELXL97 (Sheldrick, 2008)'
_computing_structure_solution 'SHELXS97 (Sheldrick, 2008)'
_diffrn_ambient_temperature 150(2)
_diffrn_measured_fraction_theta_full 0.996
_diffrn_measured_fraction_theta_max 0.996
_diffrn_measurement_device_type 'Bruker SMART APEX CCD area-detector'
_diffrn_measurement_method \w
_diffrn_radiation_monochromator graphite
_diffrn_radiation_type MoK\a
_diffrn_radiation_wavelength 0.71073
_diffrn_reflns_av_R_equivalents 0.0268
_diffrn_reflns_limit_h_max 10
_diffrn_reflns_limit_h_min -10
_diffrn_reflns_limit_k_max 16
_diffrn_reflns_limit_k_min -16
_diffrn_reflns_limit_l_max 47
_diffrn_reflns_limit_l_min -47
_diffrn_reflns_number 37378
_diffrn_reflns_theta_full 26.46
_diffrn_reflns_theta_max 26.46
_diffrn_reflns_theta_min 1.62
_exptl_absorpt_coefficient_mu 3.496
_exptl_absorpt_correction_T_max 0.5718
_exptl_absorpt_correction_T_min 0.3084
_exptl_absorpt_correction_type multi-scan
_exptl_absorpt_process_details '(SADABS; Bruker, 2001)'
_exptl_crystal_colour colourless
_exptl_crystal_density_diffrn 1.472
_exptl_crystal_density_method 'not measured'
_exptl_crystal_description plate
_exptl_crystal_F_000 1920
_exptl_crystal_size_max 0.44
_exptl_crystal_size_mid 0.40
_exptl_crystal_size_min 0.18
_refine_diff_density_max 0.905
_refine_diff_density_min -1.958
_refine_ls_extinction_method none
_refine_ls_goodness_of_fit_ref 1.185
_refine_ls_hydrogen_treatment constr
_refine_ls_matrix_type full
_refine_ls_number_parameters 509
_refine_ls_number_reflns 8791
_refine_ls_number_restraints 0
_refine_ls_restrained_S_all 1.185
_refine_ls_R_factor_all 0.0309
_refine_ls_R_factor_gt 0.0286
_refine_ls_shift/su_max 0.001
_refine_ls_shift/su_mean 0.000
_refine_ls_structure_factor_coef Fsqd
_refine_ls_weighting_details 'calc w = 1/[\s^2^(Fo^2^)+(0.0199P)^2^+7.2785P] where P=(Fo^2^+2Fc^2^)/3'
_refine_ls_weighting_scheme calc
_refine_ls_wR_factor_gt 0.0639
_refine_ls_wR_factor_ref 0.0646
_reflns_number_gt 8217
_reflns_number_total 8791
_reflns_threshold_expression I>2\s(I)
_cod_data_source_file yp3034.cif
_cod_data_source_block I
_cod_original_cell_volume 4269.2(4)
_cod_original_sg_symbol_H-M 'P 21/n'
_cod_database_code 2019153
_cod_database_fobs_code 2019153

loop_
_space_group_symop_id
_space_group_symop_operation_xyz
1 'x, y, z'
2 '-x+1/2, y+1/2, -z+1/2'
3 '-x, -y, -z'
4 'x-1/2, -y-1/2, z-1/2'

loop_
_atom_site_type_symbol
_atom_site_label
_atom_site_fract_x
_atom_site_fract_y
_atom_site_fract_z
_atom_site_U_iso_or_equiv
_atom_site_adp_type
_atom_site_calc_flag
_atom_site_refinement_flags
_atom_site_occupancy
_atom_site_symmetry_multiplicity
Au Au1 0.447078(13) 0.419306(9) 0.237321(3) 0.02415(4) Uani d . 1 1
C C1 0.7504(3) 0.4255(2) 0.08082(8) 0.0215(6) Uani d . 1 1
C C2 0.6891(3) 0.3546(2) 0.10910(8) 0.0251(6) Uani d . 1 1
H H2A 0.7462 0.2897 0.1082 0.030 Uiso calc R 1 1
H H2B 0.7058 0.3843 0.1327 0.030 Uiso calc R 1 1
C C3 0.4563(4) 0.2721(2) 0.12674(8) 0.0275(7) Uani d . 1 1
H H3A 0.5163 0.2083 0.1264 0.033 Uiso calc R 1 1
H H3B 0.3453 0.2576 0.1194 0.033 Uiso calc R 1 1
C C4 0.4571(4) 0.3126(2) 0.16263(9) 0.0275(7) Uani d . 1 1
C C5 0.4638(4) 0.3508(2) 0.19135(8) 0.0269(7) Uani d . 1 1
C C6 0.2252(3) 0.4578(2) 0.41144(8) 0.0217(6) Uani d . 1 1
C C7 0.2529(4) 0.4608(2) 0.37161(8) 0.0283(7) Uani d . 1 1
H H7A 0.3680 0.4538 0.3669 0.034 Uiso calc R 1 1
H H7B 0.1968 0.4039 0.3602 0.034 Uiso calc R 1 1
C C8 0.3141(4) 0.6029(3) 0.33643(9) 0.0319(7) Uani d . 1 1
H H8A 0.4084 0.6178 0.3513 0.038 Uiso calc R 1 1
H H8B 0.2700 0.6675 0.3280 0.038 Uiso calc R 1 1
C C9 0.3639(4) 0.5432(3) 0.30614(9) 0.0284(7) Uani d . 1 1
C C10 0.4061(4) 0.4937(2) 0.28144(8) 0.0264(7) Uani d . 1 1
C C11 0.5649(4) 0.5576(3) 0.10564(10) 0.0321(8) Uani d . 1 1
H H11 0.5021 0.5174 0.1207 0.039 Uiso calc R 1 1
C C12 0.5496(4) 0.6583(3) 0.09991(10) 0.0372(8) Uani d . 1 1
H H12 0.4739 0.7025 0.1099 0.045 Uiso calc R 1 1
C C13 0.6685(4) 0.6820(3) 0.07642(10) 0.0390(9) Uani d . 1 1
H H13 0.6869 0.7479 0.0678 0.047 Uiso calc R 1 1
C C21 1.0316(4) 0.4334(2) 0.05716(9) 0.0292(7) Uani d . 1 1
H H21 1.0102 0.4301 0.0327 0.035 Uiso calc R 1 1
C C22 1.1777(4) 0.4432(3) 0.07306(10) 0.0356(8) Uani d . 1 1
H H22 1.2783 0.4472 0.0620 0.043 Uiso calc R 1 1
C C23 1.1472(4) 0.4460(3) 0.10855(11) 0.0378(8) Uani d . 1 1
H H23 1.2273 0.4524 0.1262 0.045 Uiso calc R 1 1
C C31 0.6559(5) 0.4366(3) 0.01729(10) 0.0476(10) Uani d . 1 1
H H31 0.6451 0.5071 0.0145 0.057 Uiso calc R 1 1
C C32 0.6247(6) 0.3647(4) -0.00733(11) 0.0598(13) Uani d . 1 1
H H32 0.5872 0.3748 -0.0307 0.072 Uiso calc R 1 1
C C33 0.6587(4) 0.2744(3) 0.00874(10) 0.0382(8) Uani d . 1 1
H H33 0.6459 0.2108 -0.0022 0.046 Uiso calc R 1 1
C C41 -0.0703(4) 0.4807(2) 0.40154(8) 0.0260(6) Uani d . 1 1
H H41 -0.0711 0.5042 0.3780 0.031 Uiso calc R 1 1
C C42 -0.1979(4) 0.4761(3) 0.42362(10) 0.0321(7) Uani d . 1 1
H H42 -0.3050 0.4943 0.4186 0.039 Uiso calc R 1 1
C C43 -0.1353(4) 0.4386(3) 0.45502(9) 0.0318(7) Uani d . 1 1
H H43 -0.1971 0.4270 0.4754 0.038 Uiso calc R 1 1
C C51 0.4077(4) 0.3695(3) 0.45518(9) 0.0334(7) Uani d . 1 1
H H51 0.4261 0.4217 0.4717 0.040 Uiso calc R 1 1
C C52 0.4683(4) 0.2750(3) 0.45638(10) 0.0398(9) Uani d . 1 1
H H52 0.5385 0.2479 0.4736 0.048 Uiso calc R 1 1
C C53 0.4061(4) 0.2265(3) 0.42706(11) 0.0381(8) Uani d . 1 1
H H53 0.4278 0.1585 0.4213 0.046 Uiso calc R 1 1
C C61 0.1934(4) 0.6179(2) 0.44654(9) 0.0286(7) Uani d . 1 1
H H61 0.0842 0.6134 0.4524 0.034 Uiso calc R 1 1
C C62 0.2950(5) 0.6937(3) 0.45502(10) 0.0381(8) Uani d . 1 1
H H62 0.2718 0.7526 0.4680 0.046 Uiso calc R 1 1
C C63 0.4403(5) 0.6667(3) 0.44053(11) 0.0422(9) Uani d . 1 1
H H63 0.5344 0.7057 0.4426 0.051 Uiso calc R 1 1
N N11 0.7534(4) 0.6033(2) 0.06725(8) 0.0347(7) Uani d . 1 1
N N12 0.6875(3) 0.52639(19) 0.08553(7) 0.0245(5) Uani d . 1 1
N N21 0.9933(3) 0.4387(2) 0.11523(8) 0.0365(7) Uani d . 1 1
N N22 0.9240(3) 0.42953(19) 0.08314(7) 0.0241(5) Uani d . 1 1
N N31 0.7110(3) 0.2870(2) 0.04102(8) 0.0310(6) Uani d . 1 1
N N32 0.7051(3) 0.38739(19) 0.04632(7) 0.0227(5) Uani d . 1 1
N N41 0.0193(3) 0.4209(2) 0.45347(7) 0.0272(6) Uani d . 1 1
N N42 0.0573(3) 0.44506(18) 0.41988(7) 0.0208(5) Uani d . 1 1
N N51 0.3130(3) 0.2859(2) 0.40806(8) 0.0322(6) Uani d . 1 1
N N52 0.3158(3) 0.37429(19) 0.42580(7) 0.0244(5) Uani d . 1 1
N N61 0.4317(3) 0.5800(2) 0.42347(9) 0.0365(7) Uani d . 1 1
N N62 0.2782(3) 0.55023(19) 0.42807(7) 0.0249(5) Uani d . 1 1
O O1 0.5253(2) 0.34036(16) 0.10230(5) 0.0244(4) Uani d . 1 1
O O2 0.1963(3) 0.55245(18) 0.35732(6) 0.0328(5) Uani d . 1 1
N N71 -0.0066(3) 0.60395(19) 0.21635(7) 0.0229(5) Uani d . 1 1
C C71 -0.0170(4) 0.6042(2) 0.25654(8) 0.0271(7) Uani d . 1 1
H H71A 0.0576 0.5534 0.2661 0.033 Uiso calc R 1 1
H H71B 0.0177 0.6706 0.2654 0.033 Uiso calc R 1 1
C C72 -0.1833(4) 0.5823(3) 0.27032(9) 0.0363(8) Uani d . 1 1
H H72A -0.2580 0.6354 0.2625 0.044 Uiso calc R 1 1
H H72B -0.2218 0.5173 0.2609 0.044 Uiso calc R 1 1
C C73 -0.1771(5) 0.5786(3) 0.30996(9) 0.0429(9) Uani d . 1 1
H H73A -0.1026 0.5261 0.3176 0.064 Uiso calc R 1 1
H H73B -0.2833 0.5636 0.3189 0.064 Uiso calc R 1 1
H H73C -0.1414 0.6436 0.3191 0.064 Uiso calc R 1 1
C C74 0.1678(4) 0.6122(2) 0.20648(9) 0.0278(7) Uani d . 1 1
H H74A 0.2257 0.5548 0.2171 0.033 Uiso calc R 1 1
H H74B 0.1756 0.6055 0.1807 0.033 Uiso calc R 1 1
C C75 0.2514(4) 0.7081(3) 0.21747(10) 0.0359(8) Uani d . 1 1
H H75A 0.2522 0.7140 0.2434 0.043 Uiso calc R 1 1
H H75B 0.1943 0.7668 0.2076 0.043 Uiso calc R 1 1
C C76 0.4212(4) 0.7060(3) 0.20409(12) 0.0488(10) Uani d . 1 1
H H76A 0.4758 0.6464 0.2132 0.073 Uiso calc R 1 1
H H76B 0.4775 0.7664 0.2120 0.073 Uiso calc R 1 1
H H76C 0.4196 0.7039 0.1784 0.073 Uiso calc R 1 1
C C77 -0.0725(4) 0.5068(2) 0.20094(8) 0.0261(6) Uani d . 1 1
H H77A -0.1890 0.5056 0.2045 0.031 Uiso calc R 1 1
H H77B -0.0540 0.5070 0.1753 0.031 Uiso calc R 1 1
C C78 -0.0018(4) 0.4111(3) 0.21632(10) 0.0370(8) Uani d . 1 1
H H78A 0.1145 0.4105 0.2126 0.044 Uiso calc R 1 1
H H78B -0.0206 0.4093 0.2419 0.044 Uiso calc R 1 1
C C79 -0.0754(5) 0.3199(3) 0.19937(11) 0.0403(9) Uani d . 1 1
H H79A -0.1907 0.3208 0.2029 0.060 Uiso calc R 1 1
H H79B -0.0302 0.2592 0.2100 0.060 Uiso calc R 1 1
H H79C -0.0532 0.3203 0.1742 0.060 Uiso calc R 1 1
C C80 -0.1013(4) 0.6923(2) 0.20175(9) 0.0272(7) Uani d . 1 1
H H80A -0.2153 0.6805 0.2065 0.033 Uiso calc R 1 1
H H80B -0.0692 0.7533 0.2149 0.033 Uiso calc R 1 1
C C81 -0.0841(4) 0.7133(3) 0.16298(9) 0.0345(8) Uani d . 1 1
H H81A -0.1288 0.6570 0.1491 0.041 Uiso calc R 1 1
H H81B 0.0299 0.7202 0.1572 0.041 Uiso calc R 1 1
C C82 -0.1720(5) 0.8099(3) 0.15386(10) 0.0394(8) Uani d . 1 1
H H82A -0.2849 0.8023 0.1594 0.059 Uiso calc R 1 1
H H82B -0.1609 0.8240 0.1288 0.059 Uiso calc R 1 1
H H82C -0.1268 0.8654 0.1675 0.059 Uiso calc R 1 1

loop_
_atom_site_aniso_label
_atom_site_aniso_U_11
_atom_site_aniso_U_22
_atom_site_aniso_U_33
_atom_site_aniso_U_12
_atom_site_aniso_U_13
_atom_site_aniso_U_23
Au1 0.02221(7) 0.02898(7) 0.02129(7) 0.00289(5) 0.00172(4) -0.00015(5)
C1 0.0173(14) 0.0237(15) 0.0234(15) 0.0011(11) -0.0017(11) -0.0025(12)
C2 0.0200(14) 0.0297(16) 0.0256(16) 0.0004(12) -0.0026(12) 0.0022(13)
C3 0.0301(16) 0.0274(16) 0.0252(16) -0.0050(13) 0.0011(13) 0.0004(13)
C4 0.0250(16) 0.0266(16) 0.0309(17) -0.0025(12) 0.0028(13) 0.0029(13)
C5 0.0267(16) 0.0287(16) 0.0252(16) 0.0009(13) 0.0030(12) -0.0004(13)
C6 0.0173(14) 0.0204(14) 0.0275(16) 0.0001(11) 0.0028(12) 0.0013(12)
C7 0.0309(17) 0.0261(16) 0.0282(17) 0.0080(13) 0.0085(13) 0.0007(13)
C8 0.0374(19) 0.0289(17) 0.0296(17) 0.0058(14) 0.0103(14) 0.0048(13)
C9 0.0243(16) 0.0337(17) 0.0273(17) 0.0019(13) 0.0025(13) 0.0058(14)
C10 0.0246(15) 0.0343(17) 0.0204(15) 0.0027(13) 0.0029(12) -0.0010(13)
C11 0.0203(15) 0.0349(18) 0.0412(19) 0.0010(13) 0.0001(14) -0.0139(15)
C12 0.0300(18) 0.0338(19) 0.048(2) 0.0103(15) -0.0126(16) -0.0166(16)
C13 0.042(2) 0.0239(17) 0.051(2) -0.0001(15) -0.0110(17) -0.0017(16)
C21 0.0235(15) 0.0293(17) 0.0350(18) -0.0007(13) 0.0047(13) -0.0034(14)
C22 0.0197(16) 0.0345(19) 0.053(2) -0.0014(13) 0.0054(15) -0.0044(16)
C23 0.0213(16) 0.043(2) 0.049(2) -0.0003(14) -0.0092(15) -0.0066(17)
C31 0.063(3) 0.044(2) 0.035(2) 0.0136(19) -0.0163(19) 0.0008(17)
C32 0.077(3) 0.068(3) 0.033(2) 0.019(3) -0.025(2) -0.012(2)
C33 0.0303(18) 0.046(2) 0.039(2) 0.0020(15) -0.0026(15) -0.0192(17)
C41 0.0223(15) 0.0305(16) 0.0251(16) 0.0018(12) -0.0067(12) -0.0023(13)
C42 0.0181(15) 0.0353(18) 0.043(2) 0.0007(13) 0.0013(14) -0.0024(15)
C43 0.0279(17) 0.0333(18) 0.0344(18) -0.0041(13) 0.0083(14) 0.0007(14)
C51 0.0291(17) 0.041(2) 0.0302(18) 0.0009(15) -0.0021(14) 0.0049(15)
C52 0.0294(18) 0.043(2) 0.047(2) 0.0084(15) -0.0007(16) 0.0160(17)
C53 0.0310(18) 0.0274(18) 0.056(2) 0.0078(14) 0.0056(16) 0.0071(16)
C61 0.0295(17) 0.0248(15) 0.0315(17) -0.0010(13) 0.0001(13) -0.0016(13)
C62 0.048(2) 0.0277(18) 0.039(2) -0.0077(15) -0.0014(16) -0.0041(15)
C63 0.038(2) 0.036(2) 0.052(2) -0.0160(16) -0.0058(17) 0.0017(17)
N11 0.0341(16) 0.0255(15) 0.0445(18) -0.0023(12) -0.0008(13) 0.0014(12)
N12 0.0208(12) 0.0219(13) 0.0307(14) 0.0009(10) -0.0014(10) -0.0043(11)
N21 0.0233(14) 0.056(2) 0.0301(15) -0.0013(13) -0.0080(12) -0.0055(14)
N22 0.0168(12) 0.0300(14) 0.0256(13) 0.0013(10) -0.0021(10) -0.0032(11)
N31 0.0320(15) 0.0272(14) 0.0338(15) 0.0026(11) -0.0003(12) -0.0077(12)
N32 0.0205(12) 0.0241(13) 0.0236(13) 0.0017(10) -0.0026(10) -0.0020(10)
N41 0.0256(13) 0.0300(14) 0.0259(13) -0.0038(11) 0.0032(11) 0.0056(11)
N42 0.0162(12) 0.0235(12) 0.0228(13) -0.0005(9) -0.0002(10) -0.0016(10)
N51 0.0291(14) 0.0209(13) 0.0467(18) 0.0016(11) -0.0010(13) 0.0005(12)
N52 0.0200(12) 0.0222(13) 0.0310(14) 0.0024(10) 0.0012(10) 0.0021(11)
N61 0.0204(13) 0.0367(16) 0.0522(19) -0.0063(12) 0.0009(13) 0.0024(14)
N62 0.0171(12) 0.0236(13) 0.0340(15) -0.0030(10) 0.0000(11) -0.0004(11)
O1 0.0207(10) 0.0318(12) 0.0208(10) -0.0053(9) -0.0020(8) 0.0036(9)
O2 0.0340(13) 0.0331(12) 0.0314(12) 0.0116(10) 0.0125(10) 0.0090(10)
N71 0.0188(12) 0.0255(13) 0.0242(13) 0.0011(10) -0.0032(10) -0.0008(10)
C71 0.0356(18) 0.0239(16) 0.0219(15) -0.0026(13) 0.0033(13) 0.0001(12)
C72 0.0291(17) 0.051(2) 0.0284(17) -0.0045(16) 0.0002(14) -0.0043(16)
C73 0.041(2) 0.059(2) 0.0290(18) -0.0102(18) 0.0010(15) 0.0050(18)
C74 0.0193(15) 0.0313(17) 0.0327(17) 0.0023(12) -0.0007(13) 0.0014(13)
C75 0.0268(17) 0.0390(19) 0.042(2) -0.0049(14) 0.0049(15) -0.0064(16)
C76 0.0295(19) 0.051(2) 0.067(3) -0.0088(17) 0.0082(18) -0.004(2)
C77 0.0239(15) 0.0275(16) 0.0267(16) -0.0016(12) -0.0046(12) -0.0031(13)
C78 0.0382(19) 0.0284(18) 0.044(2) 0.0018(15) -0.0141(16) 0.0013(15)
C79 0.042(2) 0.0282(18) 0.050(2) -0.0004(15) -0.0081(17) 0.0013(16)
C80 0.0229(15) 0.0272(16) 0.0314(17) 0.0058(12) -0.0040(13) 0.0001(13)
C81 0.0379(19) 0.0337(18) 0.0318(18) 0.0028(15) -0.0043(15) 0.0053(14)
C82 0.044(2) 0.0337(19) 0.040(2) 0.0028(16) -0.0104(17) 0.0095(16)

loop_
_atom_type_symbol
_atom_type_description
_atom_type_scat_dispersion_real
_atom_type_scat_dispersion_imag
_atom_type_scat_source
C C 0.0033 0.0016 'International Tables Vol C Tables 4.2.6.8 and 6.1.1.4'
H H 0.0000 0.0000 'International Tables Vol C Tables 4.2.6.8 and 6.1.1.4'
N N 0.0061 0.0033 'International Tables Vol C Tables 4.2.6.8 and 6.1.1.4'
O O 0.0106 0.0060 'International Tables Vol C Tables 4.2.6.8 and 6.1.1.4'
Au Au -2.0133 8.8022 'International Tables Vol C Tables 4.2.6.8 and 6.1.1.4'

loop_
_geom_angle_atom_site_label_1
_geom_angle_atom_site_label_2
_geom_angle_atom_site_label_3
_geom_angle
C5 Au1 C10 173.38(13)
N12 C1 C2 111.0(2)
N12 C1 N22 108.8(2)
N22 C1 C2 108.9(2)
N32 C1 C2 109.5(2)
N32 C1 N12 110.0(2)
N32 C1 N22 108.5(2)
C1 C2 H2A 110.3
C1 C2 H2B 110.3
H2A C2 H2B 108.6
O1 C2 C1 106.9(2)
O1 C2 H2A 110.3
O1 C2 H2B 110.3
H3A C3 H3B 107.9
C4 C3 H3A 109.2
C4 C3 H3B 109.2
O1 C3 H3A 109.2
O1 C3 H3B 109.2
O1 C3 C4 112.0(3)
C5 C4 C3 175.8(3)
C4 C5 Au1 172.8(3)
N42 C6 C7 112.2(3)
N52 C6 C7 107.9(2)
N52 C6 N42 109.4(2)
N52 C6 N62 109.2(2)
N62 C6 C7 111.0(3)
N62 C6 N42 107.2(2)
C6 C7 H7A 109.6
C6 C7 H7B 109.6
H7A C7 H7B 108.1
O2 C7 C6 110.3(2)
O2 C7 H7A 109.6
O2 C7 H7B 109.6
H8A C8 H8B 107.8
C9 C8 H8A 109.1
C9 C8 H8B 109.1
O2 C8 H8A 109.1
O2 C8 H8B 109.1
O2 C8 C9 112.6(3)
C10 C9 C8 179.3(4)
C9 C10 Au1 171.7(3)
C12 C11 H11 126.8
N12 C11 H11 126.8
N12 C11 C12 106.4(3)
C11 C12 H12 127.4
C11 C12 C13 105.1(3)
C13 C12 H12 127.4
C12 C13 H13 123.7
N11 C13 C12 112.7(3)
N11 C13 H13 123.7
C22 C21 H21 126.7
N22 C21 H21 126.7
N22 C21 C22 106.5(3)
C21 C22 H22 127.5
C21 C22 C23 105.1(3)
C23 C22 H22 127.5
C22 C23 H23 123.9
N21 C23 C22 112.3(3)
N21 C23 H23 123.9
C32 C31 H31 127.0
N32 C31 H31 127.0
N32 C31 C32 106.1(4)
C31 C32 H32 127.1
C31 C32 C33 105.7(4)
C33 C32 H32 127.1
C32 C33 H33 124.1
N31 C33 C32 111.7(3)
N31 C33 H33 124.1
C42 C41 H41 126.7
N42 C41 H41 126.7
N42 C41 C42 106.7(3)
C41 C42 H42 127.7
C41 C42 C43 104.6(3)
C43 C42 H42 127.7
C42 C43 H43 123.6
N41 C43 C42 112.8(3)
N41 C43 H43 123.6
C52 C51 H51 126.8
N52 C51 H51 126.8
N52 C51 C52 106.4(3)
C51 C52 H52 127.3
C51 C52 C53 105.5(3)
C53 C52 H52 127.3
C52 C53 H53 124.0
N51 C53 C52 112.1(3)
N51 C53 H53 124.0
C62 C61 H61 126.7
N62 C61 H61 126.7
N62 C61 C62 106.6(3)
C61 C62 H62 127.3
C61 C62 C63 105.3(3)
C63 C62 H62 127.3
C62 C63 H63 123.9
N61 C63 C62 112.1(3)
N61 C63 H63 123.9
C13 N11 N12 103.9(3)
C11 N12 C1 129.2(3)
C11 N12 N11 112.0(3)
N11 N12 C1 118.8(3)
C23 N21 N22 104.2(3)
C21 N22 C1 129.3(3)
C21 N22 N21 111.9(3)
N21 N22 C1 118.5(2)
C33 N31 N32 104.7(3)
C31 N32 C1 130.2(3)
C31 N32 N31 111.7(3)
N31 N32 C1 118.0(2)
C43 N41 N42 103.9(3)
C41 N42 C6 127.2(3)
C41 N42 N41 111.9(2)
N41 N42 C6 118.1(2)
C53 N51 N52 103.9(3)
C51 N52 C6 129.7(3)
C51 N52 N51 112.1(3)
N51 N52 C6 118.1(3)
C63 N61 N62 103.7(3)
C61 N62 C6 129.2(3)
C61 N62 N61 112.2(3)
N61 N62 C6 118.5(3)
C2 O1 C3 111.6(2)
C7 O2 C8 112.6(2)
C74 N71 C71 108.2(2)
C74 N71 C77 108.2(2)
C74 N71 C80 110.8(2)
C77 N71 C71 111.2(2)
C80 N71 C71 109.1(2)
C80 N71 C77 109.3(2)
N71 C71 H71A 108.8
N71 C71 H71B 108.8
H71A C71 H71B 107.7
C72 C71 N71 113.9(3)
C72 C71 H71A 108.8
C72 C71 H71B 108.8
C71 C72 H72A 109.8
C71 C72 H72B 109.8
H72A C72 H72B 108.3
C73 C72 C71 109.2(3)
C73 C72 H72A 109.8
C73 C72 H72B 109.8
C72 C73 H73A 109.5
C72 C73 H73B 109.5
C72 C73 H73C 109.5
H73A C73 H73B 109.5
H73A C73 H73C 109.5
H73B C73 H73C 109.5
N71 C74 H74A 108.3
N71 C74 H74B 108.3
H74A C74 H74B 107.4
C75 C74 N71 115.9(3)
C75 C74 H74A 108.3
C75 C74 H74B 108.3
C74 C75 H75A 109.9
C74 C75 H75B 109.9
C74 C75 C76 109.0(3)
H75A C75 H75B 108.3
C76 C75 H75A 109.9
C76 C75 H75B 109.9
C75 C76 H76A 109.5
C75 C76 H76B 109.5
C75 C76 H76C 109.5
H76A C76 H76B 109.5
H76A C76 H76C 109.5
H76B C76 H76C 109.5
N71 C77 H77A 108.5
N71 C77 H77B 108.5
H77A C77 H77B 107.5
C78 C77 N71 115.2(2)
C78 C77 H77A 108.5
C78 C77 H77B 108.5
C77 C78 H78A 109.5
C77 C78 H78B 109.5
H78A C78 H78B 108.1
C79 C78 C77 110.8(3)
C79 C78 H78A 109.5
C79 C78 H78B 109.5
C78 C79 H79A 109.5
C78 C79 H79B 109.5
C78 C79 H79C 109.5
H79A C79 H79B 109.5
H79A C79 H79C 109.5
H79B C79 H79C 109.5
N71 C80 H80A 108.2
N71 C80 H80B 108.2
H80A C80 H80B 107.3
C81 C80 N71 116.4(3)
C81 C80 H80A 108.2
C81 C80 H80B 108.2
C80 C81 H81A 109.9
C80 C81 H81B 109.9
C80 C81 C82 109.1(3)
H81A C81 H81B 108.3
C82 C81 H81A 109.9
C82 C81 H81B 109.9
C81 C82 H82A 109.5
C81 C82 H82B 109.5
C81 C82 H82C 109.5
H82A C82 H82B 109.5
H82A C82 H82C 109.5
H82B C82 H82C 109.5

loop_
_geom_bond_atom_site_label_1
_geom_bond_atom_site_label_2
_geom_bond_distance
Au1 C5 1.982(3)
Au1 C10 1.985(3)
C1 C2 1.527(4)
C1 N12 1.456(4)
C1 N22 1.462(4)
C1 N32 1.456(4)
C2 H2A 0.9900
C2 H2B 0.9900
C2 O1 1.412(3)
C3 H3A 0.9900
C3 H3B 0.9900
C3 C4 1.470(4)
C3 O1 1.429(4)
C4 C5 1.208(5)
C6 C7 1.538(4)
C6 N42 1.461(4)
C6 N52 1.452(4)
C6 N62 1.453(4)
C7 H7A 0.9900
C7 H7B 0.9900
C7 O2 1.418(4)
C8 H8A 0.9900
C8 H8B 0.9900
C8 C9 1.466(5)
C8 O2 1.444(4)
C9 C10 1.206(5)
C11 H11 0.9500
C11 C12 1.366(5)
C11 N12 1.357(4)
C12 H12 0.9500
C12 C13 1.386(6)
C13 H13 0.9500
C13 N11 1.318(5)
C21 H21 0.9500
C21 C22 1.370(5)
C21 N22 1.349(4)
C22 H22 0.9500
C22 C23 1.380(5)
C23 H23 0.9500
C23 N21 1.324(4)
C31 H31 0.9500
C31 C32 1.365(6)
C31 N32 1.347(5)
C32 H32 0.9500
C32 C33 1.380(6)
C33 H33 0.9500
C33 N31 1.312(4)
C41 H41 0.9500
C41 C42 1.372(5)
C41 N42 1.359(4)
C42 H42 0.9500
C42 C43 1.394(5)
C43 H43 0.9500
C43 N41 1.323(4)
C51 H51 0.9500
C51 C52 1.359(5)
C51 N52 1.354(4)
C52 H52 0.9500
C52 C53 1.388(6)
C53 H53 0.9500
C53 N51 1.324(4)
C61 H61 0.9500
C61 C62 1.359(5)
C61 N62 1.352(4)
C62 H62 0.9500
C62 C63 1.393(6)
C63 H63 0.9500
C63 N61 1.328(5)
N11 N12 1.361(4)
N21 N22 1.354(4)
N31 N32 1.355(4)
N41 N42 1.361(4)
N51 N52 1.358(4)
N61 N62 1.363(4)
N71 C71 1.535(4)
N71 C74 1.522(4)
N71 C77 1.524(4)
N71 C80 1.523(4)
C71 H71A 0.9900
C71 H71B 0.9900
C71 C72 1.527(5)
C72 H72A 0.9900
C72 H72B 0.9900
C72 C73 1.512(5)
C73 H73A 0.9800
C73 H73B 0.9800
C73 H73C 0.9800
C74 H74A 0.9900
C74 H74B 0.9900
C74 C75 1.516(5)
C75 H75A 0.9900
C75 H75B 0.9900
C75 C76 1.521(5)
C76 H76A 0.9800
C76 H76B 0.9800
C76 H76C 0.9800
C77 H77A 0.9900
C77 H77B 0.9900
C77 C78 1.522(4)
C78 H78A 0.9900
C78 H78B 0.9900
C78 C79 1.506(5)
C79 H79A 0.9800
C79 H79B 0.9800
C79 H79C 0.9800
C80 H80A 0.9900
C80 H80B 0.9900
C80 C81 1.512(5)
C81 H81A 0.9900
C81 H81B 0.9900
C81 C82 1.522(5)
C82 H82A 0.9800
C82 H82B 0.9800
C82 H82C 0.9800

loop_
_geom_torsion_atom_site_label_1
_geom_torsion_atom_site_label_2
_geom_torsion_atom_site_label_3
_geom_torsion_atom_site_label_4
_geom_torsion
C1 C2 O1 C3 178.1(2)
C2 C1 N12 C11 -14.8(4)
C2 C1 N12 N11 167.0(3)
C2 C1 N22 C21 141.2(3)
C2 C1 N22 N21 -44.7(4)
C2 C1 N32 C31 141.4(4)
C2 C1 N32 N31 -38.6(3)
C4 C3 O1 C2 65.8(3)
C6 C7 O2 C8 128.2(3)
C7 C6 N42 C41 -33.2(4)
C7 C6 N42 N41 166.9(3)
C7 C6 N52 C51 136.3(3)
C7 C6 N52 N51 -43.3(3)
C7 C6 N62 C61 119.5(3)
C7 C6 N62 N61 -55.9(4)
C9 C8 O2 C7 61.2(4)
C11 C12 C13 N11 0.6(4)
C12 C11 N12 C1 -177.6(3)
C12 C11 N12 N11 0.6(4)
C12 C13 N11 N12 -0.2(4)
C13 N11 N12 C1 178.2(3)
C13 N11 N12 C11 -0.3(4)
C21 C22 C23 N21 0.0(4)
C22 C21 N22 C1 175.9(3)
C22 C21 N22 N21 1.5(4)
C22 C23 N21 N22 0.9(4)
C23 N21 N22 C1 -176.5(3)
C23 N21 N22 C21 -1.4(4)
C31 C32 C33 N31 -1.2(5)
C32 C31 N32 C1 -178.2(3)
C32 C31 N32 N31 1.7(5)
C32 C33 N31 N32 2.2(4)
C33 N31 N32 C1 177.5(3)
C33 N31 N32 C31 -2.4(4)
C41 C42 C43 N41 0.3(4)
C42 C41 N42 C6 -163.2(3)
C42 C41 N42 N41 -2.3(4)
C42 C43 N41 N42 -1.6(4)
C43 N41 N42 C6 165.2(3)
C43 N41 N42 C41 2.4(3)
C51 C52 C53 N51 0.6(4)
C52 C51 N52 C6 -178.9(3)
C52 C51 N52 N51 0.7(4)
C52 C53 N51 N52 -0.2(4)
C53 N51 N52 C6 179.3(3)
C53 N51 N52 C51 -0.3(4)
C61 C62 C63 N61 0.9(5)
C62 C61 N62 C6 -176.9(3)
C62 C61 N62 N61 -1.3(4)
C62 C63 N61 N62 -1.6(4)
C63 N61 N62 C6 177.9(3)
C63 N61 N62 C61 1.8(4)
N12 C1 C2 O1 69.6(3)
N12 C1 N22 C21 -97.7(4)
N12 C1 N22 N21 76.4(3)
N12 C1 N32 C31 19.0(5)
N12 C1 N32 N31 -160.9(3)
N12 C11 C12 C13 -0.7(4)
N22 C1 C2 O1 -170.7(2)
N22 C1 N12 C11 -134.6(3)
N22 C1 N12 N11 47.2(4)
N22 C1 N32 C31 -99.9(4)
N22 C1 N32 N31 80.2(3)
N22 C21 C22 C23 -0.8(4)
N32 C1 C2 O1 -52.1(3)
N32 C1 N12 C11 106.6(4)
N32 C1 N12 N11 -71.5(3)
N32 C1 N22 C21 22.0(4)
N32 C1 N22 N21 -163.9(3)
N32 C31 C32 C33 -0.3(5)
N42 C6 C7 O2 72.1(3)
N42 C6 N52 C51 -101.4(4)
N42 C6 N52 N51 79.0(3)
N42 C6 N62 C61 -3.4(4)
N42 C6 N62 N61 -178.7(3)
N42 C41 C42 C43 1.2(4)
N52 C6 C7 O2 -167.4(3)
N52 C6 N42 C41 -152.8(3)
N52 C6 N42 N41 47.3(3)
N52 C6 N62 C61 -121.7(3)
N52 C6 N62 N61 62.9(3)
N52 C51 C52 C53 -0.8(4)
N62 C6 C7 O2 -47.8(3)
N62 C6 N42 C41 88.9(3)
N62 C6 N42 N41 -71.0(3)
N62 C6 N52 C51 15.5(4)
N62 C6 N52 N51 -164.0(3)
N62 C61 C62 C63 0.3(4)
N71 C71 C72 C73 176.7(3)
N71 C74 C75 C76 -177.3(3)
N71 C77 C78 C79 179.8(3)
N71 C80 C81 C82 -174.0(3)
C71 N71 C74 C75 -63.4(3)
C71 N71 C77 C78 -52.8(4)
C71 N71 C80 C81 171.0(3)
C74 N71 C71 C72 -172.2(3)
C74 N71 C77 C78 65.9(3)
C74 N71 C80 C81 52.0(4)
C77 N71 C71 C72 -53.5(3)
C77 N71 C74 C75 176.0(3)
C77 N71 C80 C81 -67.2(3)
C80 N71 C71 C72 67.2(3)
C80 N71 C74 C75 56.2(4)
C80 N71 C77 C78 -173.3(3)
